data_2206433
loop_
_publ_author_name
'Swain, Diptikanta'
'Guru Row, T. N.'

_publ_section_title
;
 Dirubidium tricadmium tetrakis(sulfate) pentahydrate
;
_journal_coeditor_code HB6229
_journal_issue 8
_journal_name_full 'Acta Crystallographica Section E'
_journal_page_first i163
_journal_page_last i164
_journal_paper_doi 10.1107/S1600536805021252
_journal_volume 61
_journal_year 2005
_chemical_formula_iupac 'Rb2 Cd3 (S O4)4, 5H2 O'
_chemical_formula_moiety 'Cd3 H10 O21 S4, 2(Rb)'
_chemical_formula_structural 'Rb2 Cd3 (S O4)4, 5H2 O'
_chemical_formula_sum 'Cd3 H10 O21 Rb2 S4'
_chemical_formula_weight 982.53
_chemical_name_systematic
;
dirubidium tricadmium tetrakis(sulfate) pentahydrate
;
_space_group_IT_number 14
_symmetry_cell_setting monoclinic
_symmetry_space_group_name_Hall '-P 2ybc'
_symmetry_space_group_name_H-M 'P 1 21/c 1'
_atom_sites_solution_hydrogens geom
_atom_sites_solution_primary direct
_atom_sites_solution_secondary difmap
_cell_angle_alpha 90.00
_cell_angle_beta 101.4980(10)
_cell_angle_gamma 90.00
_cell_formula_units_Z 4
_cell_length_a 19.6755(16)
_cell_length_b 9.7855(8)
_cell_length_c 9.9593(8)
_cell_measurement_reflns_used 890
_cell_measurement_temperature 90(2)
_cell_measurement_theta_max 28.72
_cell_measurement_theta_min 0.92
_cell_volume 1879.0(3)
_computing_cell_refinement SMART
_computing_data_collection 'SMART (Bruker, 1998)'
_computing_data_reduction 'SAINT (Bruker, 1998)'
_computing_molecular_graphics 'ORTEP-3 (Farrugia, 1997) and CAMERON (Watkin <i>et al.</i>, 1993)'
_computing_publication_material 'WinGX (Farrugia, 1999) and PLATON (Spek, 2003)'
_computing_structure_refinement 'SHELXL97 (Sheldrick, 1997)'
_computing_structure_solution 'SHELXS97 (Sheldrick, 1997)'
_diffrn_ambient_temperature 90(2)
_diffrn_measured_fraction_theta_full 0.999
_diffrn_measured_fraction_theta_max 0.999
_diffrn_measurement_device_type 'Bruker SMART CCD'
_diffrn_measurement_method '\f and \w'
_diffrn_radiation_monochromator graphite
_diffrn_radiation_source 'fine-focus sealed tube'
_diffrn_radiation_type MoK\a
_diffrn_radiation_wavelength 0.71073
_diffrn_reflns_av_R_equivalents 0.0310
_diffrn_reflns_av_sigmaI/netI 0.0309
_diffrn_reflns_limit_h_max 23
_diffrn_reflns_limit_h_min -23
_diffrn_reflns_limit_k_max 11
_diffrn_reflns_limit_k_min -11
_diffrn_reflns_limit_l_max 11
_diffrn_reflns_limit_l_min -11
_diffrn_reflns_number 13435
_diffrn_reflns_reduction_process ' ?'
_diffrn_reflns_theta_full 25.35
_diffrn_reflns_theta_max 25.35
_diffrn_reflns_theta_min 2.11
_exptl_absorpt_coefficient_mu 9.059
_exptl_absorpt_correction_T_max 0.755
_exptl_absorpt_correction_T_min 0.189
_exptl_absorpt_correction_type multi-scan
_exptl_absorpt_process_details '(SADABS; Sheldrick, 1996)'
_exptl_crystal_colour colourless
_exptl_crystal_density_diffrn 3.473
_exptl_crystal_density_method 'not measured'
_exptl_crystal_description plate
_exptl_crystal_F_000 1840
_exptl_crystal_size_max 0.29
_exptl_crystal_size_mid 0.16
_exptl_crystal_size_min 0.03
_refine_diff_density_max 1.086
_refine_diff_density_min -0.576
_refine_ls_extinction_method none
_refine_ls_goodness_of_fit_ref 1.096
_refine_ls_hydrogen_treatment constr
_refine_ls_matrix_type full
_refine_ls_number_parameters 311
_refine_ls_number_reflns 3434
_refine_ls_number_restraints 0
_refine_ls_restrained_S_all 1.096
_refine_ls_R_factor_all 0.0230
_refine_ls_R_factor_gt 0.0219
_refine_ls_shift/su_max 0.001
_refine_ls_shift/su_mean 0.000
_refine_ls_structure_factor_coef Fsqd
_refine_ls_weighting_details 'calc w = 1/[\s^2^(Fo^2^)+(0.024P)^2^+6.4725P] where P = (Fo^2^+2Fc^2^)/3'
_refine_ls_weighting_scheme calc
_refine_ls_wR_factor_gt 0.0586
_refine_ls_wR_factor_ref 0.0591
_reflns_number_gt 3296
_reflns_number_total 3434
_reflns_threshold_expression I>2\s(I)
_cod_data_source_file hb6229.cif
_cod_data_source_block I
_cod_original_sg_symbol_Hall '-P 2 y b c'
_cod_original_sg_symbol_H-M 'P 21/c'
_cod_original_formula_sum 'Cd3 H10 O21 Rb2 S4 '
_cod_database_code 2206433
_cod_database_fobs_code 2206433

loop_
_symmetry_equiv_pos_as_xyz
x,y,z
-x,1/2+y,1/2-z
-x,-y,-z
x,1/2-y,1/2+z

loop_
_atom_site_label
_atom_site_fract_x
_atom_site_fract_y
_atom_site_fract_z
_atom_site_U_iso_or_equiv
_atom_site_adp_type
_atom_site_calc_flag
_atom_site_occupancy
_atom_site_type_symbol
Cd1 0.156420(15) 0.13963(3) 0.05918(3) 0.00701(9) Uani d 1 Cd
Cd2 0.176656(15) -0.34619(3) -0.16746(3) 0.00682(9) Uani d 1 Cd
Cd3 0.439659(15) -0.27734(3) -0.44185(3) 0.00716(9) Uani d 1 Cd
Rb1 0.37802(2) -0.66087(4) -0.36226(4) 0.01088(10) Uani d 1 Rb
Rb2 0.24386(2) 0.00919(4) -0.26376(4) 0.00955(10) Uani d 1 Rb
S1 0.06377(5) -0.07989(10) -0.18459(10) 0.0072(2) Uani d 1 S
S2 0.24848(5) -0.66178(9) -0.10851(10) 0.0070(2) Uani d 1 S
S3 0.26885(5) -0.35483(9) -0.43000(10) 0.0060(2) Uani d 1 S
S4 0.43671(5) -0.02502(10) -0.21204(10) 0.0074(2) Uani d 1 S
O1 0.09714(16) 0.0546(3) -0.1443(3) 0.0119(6) Uani d 1 O
O2 -0.00138(15) -0.0585(3) -0.2824(3) 0.0120(6) Uani d 1 O
O3 0.05128(16) -0.1526(3) -0.0614(3) 0.0111(6) Uani d 1 O
O4 0.11104(16) -0.1618(3) -0.2509(3) 0.0107(6) Uani d 1 O
O5 0.25604(15) -0.5100(3) -0.1053(3) 0.0106(6) Uani d 1 O
O6 0.23424(15) -0.7064(3) 0.0263(3) 0.0086(6) Uani d 1 O
O7 0.18838(15) -0.7027(3) -0.2150(3) 0.0105(6) Uani d 1 O
O8 0.31206(16) -0.7248(3) -0.1322(3) 0.0116(6) Uani d 1 O
O9 0.24911(15) -0.5004(3) -0.4475(3) 0.0099(6) Uani d 1 O
O10 0.22348(15) -0.2822(3) -0.3537(3) 0.0091(6) Uani d 1 O
O11 0.26326(15) -0.2904(3) -0.5654(3) 0.0093(6) Uani d 1 O
O12 0.34245(15) -0.3476(3) -0.3572(3) 0.0090(6) Uani d 1 O
O13 0.46482(16) -0.1597(3) -0.2423(3) 0.0108(6) Uani d 1 O
O14 0.49248(16) 0.0785(3) -0.2100(3) 0.0132(6) Uani d 1 O
O15 0.37711(16) 0.0129(3) -0.3170(3) 0.0130(6) Uani d 1 O
O16 0.41817(16) -0.0340(3) -0.0754(3) 0.0114(6) Uani d 1 O
O17W 0.07171(15) 0.2939(3) 0.0861(3) 0.0116(6) Uani d 1 O
O18W 0.10238(15) -0.0292(3) 0.1676(3) 0.0090(6) Uani d 1 O
O19W 0.11853(16) -0.4367(3) -0.0122(3) 0.0117(6) Uani d 1 O
O20W 0.53130(16) -0.1644(3) -0.5106(3) 0.0120(6) Uani d 1 O
O21W 0.38689(15) -0.1042(3) -0.5815(3) 0.0106(6) Uani d 1 O
H17A 0.0788 0.3148 0.1675 0.031 Uiso d 1 H
H17B 0.0320 0.2642 0.0756 0.031 Uiso d 1 H
H18A 0.0695 0.0059 0.1939 0.028 Uiso d 1 H
H18B 0.0872 -0.0779 0.1014 0.049 Uiso d 1 H
H19A 0.1073 -0.4046 0.0563 0.039 Uiso d 1 H
H19B 0.0893 -0.4975 -0.0270 0.034 Uiso d 1 H
H20A 0.5424 -0.0913 -0.4722 0.045 Uiso d 1 H
H20B 0.5168 -0.1620 -0.5937 0.045 Uiso d 1 H
H21A 0.3528 -0.0686 -0.5603 0.026 Uiso d 1 H
H21B 0.3711 -0.1145 -0.6635 0.026 Uiso d 1 H

loop_
_atom_site_aniso_label
_atom_site_aniso_U_11
_atom_site_aniso_U_22
_atom_site_aniso_U_33
_atom_site_aniso_U_12
_atom_site_aniso_U_13
_atom_site_aniso_U_23
Cd1 0.00784(16) 0.00547(15) 0.00797(15) -0.00013(11) 0.00217(12) -0.00023(10)
Cd2 0.00762(16) 0.00509(15) 0.00789(15) -0.00016(11) 0.00190(12) 0.00030(10)
Cd3 0.00839(16) 0.00563(15) 0.00780(15) -0.00029(11) 0.00248(11) 0.00020(10)
Rb1 0.0103(2) 0.0101(2) 0.0126(2) 0.00076(15) 0.00317(16) 0.00059(14)
Rb2 0.0123(2) 0.00690(19) 0.0101(2) -0.00057(15) 0.00374(15) 0.00096(14)
S1 0.0073(5) 0.0067(5) 0.0079(5) 0.0005(4) 0.0023(4) -0.0001(4)
S2 0.0086(5) 0.0047(5) 0.0077(5) 0.0000(4) 0.0021(4) 0.0004(3)
S3 0.0061(5) 0.0050(4) 0.0071(5) -0.0002(4) 0.0023(4) -0.0001(3)
S4 0.0098(5) 0.0049(4) 0.0078(5) -0.0001(4) 0.0027(4) -0.0001(3)
O1 0.0184(17) 0.0073(14) 0.0088(14) -0.0032(12) 0.0000(12) -0.0003(11)
O2 0.0096(15) 0.0157(15) 0.0094(14) 0.0016(12) -0.0011(12) -0.0001(12)
O3 0.0138(16) 0.0104(14) 0.0098(15) -0.0032(12) 0.0039(12) -0.0006(11)
O4 0.0113(16) 0.0096(14) 0.0124(15) 0.0063(12) 0.0055(12) 0.0024(11)
O5 0.0096(15) 0.0061(14) 0.0167(15) 0.0005(11) 0.0039(12) 0.0023(11)
O6 0.0120(15) 0.0061(13) 0.0087(14) -0.0020(11) 0.0041(12) -0.0003(11)
O7 0.0135(16) 0.0095(14) 0.0080(14) -0.0014(12) 0.0011(12) 0.0000(11)
O8 0.0132(16) 0.0107(14) 0.0115(15) 0.0041(12) 0.0041(12) 0.0023(11)
O9 0.0121(16) 0.0045(13) 0.0132(15) -0.0006(11) 0.0030(12) -0.0010(11)
O10 0.0111(16) 0.0080(14) 0.0093(14) 0.0003(11) 0.0048(12) -0.0014(11)
O11 0.0084(15) 0.0088(14) 0.0107(14) 0.0004(11) 0.0018(11) 0.0012(11)
O12 0.0097(15) 0.0103(14) 0.0066(14) -0.0018(11) 0.0004(12) 0.0003(11)
O13 0.0136(16) 0.0070(14) 0.0111(15) 0.0022(11) 0.0008(12) -0.0011(11)
O14 0.0172(17) 0.0125(15) 0.0102(14) -0.0076(12) 0.0032(12) 0.0006(12)
O15 0.0129(16) 0.0146(15) 0.0119(15) 0.0036(12) 0.0035(12) 0.0033(12)
O16 0.0172(17) 0.0083(14) 0.0098(14) 0.0002(12) 0.0050(12) 0.0012(11)
O17W 0.0121(16) 0.0090(14) 0.0139(15) 0.0020(12) 0.0033(12) -0.0013(11)
O18W 0.0091(15) 0.0082(14) 0.0103(14) 0.0000(11) 0.0035(11) 0.0014(11)
O19W 0.0145(16) 0.0095(14) 0.0127(14) -0.0026(12) 0.0065(12) 0.0002(11)
O20W 0.0117(16) 0.0128(15) 0.0121(15) -0.0006(12) 0.0033(12) 0.0013(11)
O21W 0.0108(15) 0.0098(14) 0.0110(14) 0.0012(12) 0.0022(12) 0.0014(11)

loop_
_atom_type_symbol
_atom_type_description
_atom_type_scat_dispersion_real
_atom_type_scat_dispersion_imag
_atom_type_scat_source
S S 0.1246 0.1234 'International Tables Vol C Tables 4.2.6.8 and 6.1.1.4'
Rb Rb -0.9393 2.9676 'International Tables Vol C Tables 4.2.6.8 and 6.1.1.4'
O O 0.0106 0.0060 'International Tables Vol C Tables 4.2.6.8 and 6.1.1.4'
Cd Cd -0.8075 1.2024 'International Tables Vol C Tables 4.2.6.8 and 6.1.1.4'
H H 0.0000 0.0000 'International Tables Vol C Tables 4.2.6.8 and 6.1.1.4'

loop_
_geom_angle_atom_site_label_1
_geom_angle_atom_site_label_2
_geom_angle_atom_site_label_3
_geom_angle_site_symmetry_1
_geom_angle_site_symmetry_3
_geom_angle
O8 Rb1 O20W . 3_644 128.16(8)
O8 Rb1 O9 . . 81.33(8)
O20W Rb1 O9 3_644 . 138.18(8)
O8 Rb1 O8 . 4_535 17.12(7)
O20W Rb1 O8 3_644 4_545 149.66(6)
O9 Rb1 O8 . 4_545 65.49(6)
O8 Rb1 O13 . 2_644 108.13(8)
O20W Rb1 O13 3_644 2_644 59.27(8)
O9 Rb1 O13 . 2_644 147.75(8)
O8 Rb1 O13 4_535 2_644 91.62(6)
O8 Rb1 O16 . 4_544 153.10(8)
O20W Rb1 O16 3_644 4_544 78.54(8)
O9 Rb1 O16 . 4_544 78.23(8)
O13 Rb1 O16 2_644 4_544 81.45(8)
O8 Rb1 O6 . 4_534 71.05(8)
O20W Rb1 O6 3_644 4_534 101.00(8)
O9 Rb1 O6 . 4_534 56.81(7)
O13 Rb1 O6 2_654 4_534 132.00(6)
O16 Rb1 O6 4_544 4_534 110.71(8)
O8 Rb1 O12 . . 93.50(8)
O20W Rb1 O12 3_644 . 136.96(8)
O9 Rb1 O12 . . 46.16(7)
O13 Rb1 O12 2_644 . 101.76(7)
O16 Rb1 O12 4_545 . 74.29(6)
O6 Rb1 O12 4_535 . 90.54(6)
O8 Rb1 O15 . 1_545 70.26(8)
O20W Rb1 O15 3_644 1_545 60.28(8)
O9 Rb1 O15 . 1_545 122.48(8)
O8 Rb1 O15 4_535 1_545 73.63(6)
O13 Rb1 O15 2_644 1_545 89.39(8)
O16 Rb1 O15 4_545 1_545 95.85(6)
O6 Rb1 O15 4_545 1_545 122.97(6)
O12 Rb1 O15 . 1_545 162.69(8)
O8 Rb1 O14 . 2_644 114.18(8)
O20W Rb1 O14 3_644 2_644 89.91(8)
O9 Rb1 O14 . 2_644 104.85(7)
O8 Rb1 O14 4_545 1_545 114.39(5)
O13 Rb1 O14 2_644 2_644 42.95(7)
O16 Rb1 O14 4_545 1_545 79.67(5)
O6 Rb1 O14 4_535 1_545 78.06(5)
O12 Rb1 O14 . 2_644 59.31(7)
O15 Rb1 O14 1_545 2_644 132.16(7)
O8 Rb1 O14 . 1_545 81.59(8)
O20W Rb1 O14 3_644 1_545 51.31(7)
O9 Rb1 O14 . 1_545 160.28(7)
O8 Rb1 O14 4_535 2_644 99.13(5)
O13 Rb1 O14 2_644 1_545 48.92(7)
O16 Rb1 O14 4_545 2_644 72.88(5)
O6 Rb1 O14 4_535 2_644 103.58(5)
O12 Rb1 O14 . 1_545 145.08(7)
O15 Rb1 O14 1_545 1_545 41.16(7)
O14 Rb1 O14 2_644 1_545 91.118(17)
O15 Rb2 O6 . 4_544 77.06(8)
O15 Rb2 O11 . 4_545 98.01(8)
O6 Rb2 O11 4_545 4_545 62.59(6)
O15 Rb2 O10 . . 91.76(8)
O6 Rb2 O10 4_545 . 119.20(6)
O11 Rb2 O10 4_544 . 59.88(6)
O15 Rb2 O7 . 1_565 113.19(8)
O6 Rb2 O7 4_545 1_565 63.62(6)
O11 Rb2 O7 4_544 1_565 117.92(6)
O10 Rb2 O7 . 1_565 152.18(8)
O15 Rb2 O8 . 1_565 73.97(8)
O6 Rb2 O8 4_545 1_565 58.90(6)
O11 Rb2 O8 4_544 1_565 121.44(6)
O10 Rb2 O8 . 1_565 161.55(8)
O7 Rb2 O8 1_565 1_565 45.97(8)
O15 Rb2 O4 . . 147.51(8)
O6 Rb2 O4 4_545 . 84.64(6)
O11 Rb2 O4 4_544 . 95.73(6)
O10 Rb2 O4 . . 55.89(8)
O7 Rb2 O4 1_565 . 99.04(7)
O8 Rb2 O4 1_565 . 136.67(8)
O15 Rb2 O9 . 4_545 110.45(8)
O6 Rb2 O9 4_545 4_545 15.61(6)
O11 Rb2 O9 4_544 4_545 162.97(6)
O10 Rb2 O9 . 4_545 104.51(7)
O7 Rb2 O9 1_545 4_545 86.15(6)
O8 Rb2 O9 1_545 4_545 84.78(6)
O4 Rb2 O9 . 4_545 78.71(8)
O15 Rb2 O19W . 4_544 117.77(8)
O6 Rb2 O19W 4_545 4_544 129.50(6)
O11 Rb2 O19W 4_544 4_544 51.67(6)
O10 Rb2 O19W . 4_544 61.41(7)
O7 Rb2 O19W 1_545 4_544 75.95(5)
O8 Rb2 O19W 1_545 4_544 82.86(5)
O4 Rb2 O19W . 4_544 52.61(7)
O9 Rb2 O19W 4_544 4_544 52.40(6)
O15 Rb2 O1 . . 167.24(8)
O6 Rb2 O1 4_545 . 55.94(6)
O11 Rb2 O1 4_544 . 125.32(6)
O10 Rb2 O1 . . 99.12(7)
O7 Rb2 O1 1_565 . 58.01(7)
O8 Rb2 O1 1_565 . 93.98(7)
O4 Rb2 O1 . . 43.36(7)
O9 Rb2 O1 4_544 . 122.60(6)
O19W Rb2 O1 4_545 . 42.94(5)
O15 Rb2 O5 . 4_544 63.82(8)
O6 Rb2 O5 4_545 4_544 165.93(5)
O11 Rb2 O5 4_556 4_544 146.64(5)
O10 Rb2 O5 . 4_544 74.88(7)
O7 Rb2 O5 1_565 4_544 104.35(7)
O8 Rb2 O5 1_565 4_544 107.77(7)
O6 Cd1 O1 1_565 . 111.23(10)
O6 Cd1 O9 1_565 4_545 79.77(10)
O1 Cd1 O9 . 4_545 91.50(11)
O6 Cd1 O7 1_565 4_545 84.24(10)
O1 Cd1 O7 . 4_545 163.49(11)
O9 Cd1 O7 4_545 4_545 97.15(10)
O6 Cd1 O17W 1_565 . 96.25(10)
O1 Cd1 O17W . . 95.09(10)
O9 Cd1 O17W 4_545 . 173.21(10)
O7 Cd1 O17W 4_545 . 76.88(10)
O6 Cd1 O18W 1_565 . 159.62(10)
O1 Cd1 O18W . . 87.33(10)
O9 Cd1 O18W 4_545 . 91.79(10)
O7 Cd1 O18W 4_545 . 78.40(10)
O17W Cd1 O18W . . 90.17(10)
O5 Cd2 O11 . 4_545 82.90(10)
O5 Cd2 O4 . . 169.23(11)
O11 Cd2 O4 4_545 . 90.98(10)
O5 Cd2 O19W . . 87.17(11)
O11 Cd2 O19W 4_545 . 111.29(10)
O4 Cd2 O19W . . 103.35(11)
O5 Cd2 O10 . . 92.77(10)
O11 Cd2 O10 4_545 . 79.28(10)
O4 Cd2 O10 . . 77.34(10)
O19W Cd2 O10 . . 169.31(10)
O5 Cd2 O18W . 4_544 97.25(10)
O11 Cd2 O18W 4_545 4_544 161.79(10)
O4 Cd2 O18W . 4_544 85.80(10)
O19W Cd2 O18W . 4_544 86.87(10)
O10 Cd2 O18W . 4_544 82.52(10)
O13 Cd3 O16 . 4_544 155.82(10)
O13 Cd3 O14 . 2_644 74.75(10)
O13 Cd3 O21W . . 98.58(10)
O13 Cd3 O20W . . 88.28(11)
O14 Cd3 O20W 2_654 . 59.07(8)
O21W Cd3 O20W . . 75.87(10)
O13 Cd3 O12 . . 83.37(10)
O16 Cd3 O12 4_545 . 52.49(8)
O14 Cd3 O12 2_654 . 109.46(8)
O21W Cd3 O12 . . 97.53(10)
O20W Cd3 O12 . . 168.51(10)
O2 S1 O4 . . 109.05(17)
O2 S1 O3 . . 110.63(18)
O4 S1 O3 . . 109.42(17)
O2 S1 O1 . . 109.50(17)
O4 S1 O1 . . 108.45(18)
O3 S1 O1 . . 109.75(17)
O8 S2 O7 . . 111.07(17)
O8 S2 O6 . . 110.10(17)
O7 S2 O6 . . 107.47(17)
O8 S2 O5 . . 109.88(17)
O7 S2 O5 . . 110.32(17)
O6 S2 O5 . . 107.92(16)
O10 S3 O11 . . 108.98(16)
O10 S3 O9 . . 110.83(17)
O11 S3 O9 . . 109.53(17)
O10 S3 O12 . . 111.00(17)
O11 S3 O12 . . 108.31(17)
O9 S3 O12 . . 108.14(16)
O15 S4 O16 . . 111.40(18)
O15 S4 O13 . . 111.13(17)
O16 S4 O13 . . 107.71(17)
O15 S4 O14 . . 108.77(17)
O16 S4 O14 . . 110.12(17)
O13 S4 O14 . . 107.64(18)
S1 O1 Cd1 . . 132.92(17)
S1 O4 Cd2 . . 128.89(17)
S2 O5 Cd2 . . 130.24(18)
S2 O6 Cd1 . 1_545 126.23(16)
S2 O7 Cd1 . 4_544 130.86(17)
S3 O9 Cd1 . 4_544 139.71(18)
S3 O10 Cd2 . . 131.66(16)
S3 O12 Cd3 . . 128.64(16)
S4 O13 Cd3 . . 127.23(17)
S4 O14 Cd3 . 2_654 139.22(18)
S4 O16 Cd3 . 4_545 122.49(17)
Cd2 O18W Cd1 4_545 . 114.72(12)

loop_
_geom_bond_atom_site_label_1
_geom_bond_atom_site_label_2
_geom_bond_site_symmetry_2
_geom_bond_distance
_geom_bond_publ_flag
Rb1 O8 . 2.918(3) y
Rb1 O20W 3_644 2.935(3) y
Rb1 O9 . 2.960(3) y
Rb1 O8 4_534 2.962(3) y
Rb1 O13 2_644 3.060(3) y
Rb1 O16 4_544 3.072(3) y
Rb1 O6 4_534 3.110(3) y
Rb1 O12 . 3.147(3) y
Rb1 O15 1_545 3.224(3) y
Rb1 O14 2_644 3.430(3) y
Rb1 O14 1_545 3.538(3) y
Rb2 O15 . 2.777(3) y
Rb2 O6 4_544 2.824(3) y
Rb2 O11 4_545 2.886(3) y
Rb2 O10 . 2.992(3) y
Rb2 O7 1_565 3.096(3) y
Rb2 O8 1_565 3.097(3) y
Rb2 O4 . 3.127(3) y
Rb2 O9 4_545 3.131(3) y
Rb2 O19W 4_544 3.205(3) y
Rb2 O1 . 3.364(3) y
Rb2 O5 4_544 3.457(3) y
Cd1 O6 1_565 2.218(3) y
Cd1 O1 . 2.284(3) y
Cd1 O9 4_545 2.288(3) y
Cd1 O7 4_545 2.295(3) y
Cd1 O17W . 2.304(3) y
Cd1 O18W . 2.342(3) y
Cd2 O5 . 2.238(3) y
Cd2 O11 4_545 2.243(3) y
Cd2 O4 . 2.277(3) y
Cd2 O19W . 2.278(3) y
Cd2 O10 . 2.316(3) y
Cd2 O18W 4_544 2.316(3) y
Cd3 O13 . 2.264(3) y
Cd3 O16 4_544 2.265(3) y
Cd3 O14 2_644 2.293(3) y
Cd3 O21W . 2.304(3) y
Cd3 O20W . 2.331(3) y
Cd3 O12 . 2.342(3) y
S1 O2 . 1.462(3) ?
S1 O4 . 1.479(3) ?
S1 O3 . 1.480(3) ?
S1 O1 . 1.489(3) ?
S2 O8 . 1.455(3) ?
S2 O7 . 1.478(3) ?
S2 O6 . 1.491(3) ?
S2 O5 . 1.492(3) ?
S3 O10 . 1.466(3) ?
S3 O11 . 1.473(3) ?
S3 O9 . 1.478(3) ?
S3 O12 . 1.486(3) ?
S4 O15 . 1.455(3) ?
S4 O16 . 1.480(3) ?
S4 O13 . 1.484(3) ?
S4 O14 . 1.491(3) ?
O5 Rb2 4_545 3.457(3) ?
O6 Cd1 1_545 2.218(3) ?
O6 Rb2 4_545 2.824(3) ?
O6 Rb1 4_535 3.110(3) ?
O7 Cd1 4_544 2.295(3) ?
O7 Rb2 1_545 3.096(3) ?
O8 Rb1 4_535 2.962(3) ?
O8 Rb2 1_545 3.097(3) ?
O9 Cd1 4_544 2.288(3) ?
O9 Rb2 4_544 3.131(3) ?
O11 Cd2 4_544 2.243(3) ?
O11 Rb2 4_544 2.886(3) ?
O13 Rb1 2_654 3.060(3) ?
O14 Cd3 2_654 2.293(3) ?
O14 Rb1 2_654 3.430(3) ?
O14 Rb1 1_565 3.538(3) ?
O15 Rb1 1_565 3.224(3) ?
O16 Cd3 4_545 2.265(3) ?
O16 Rb1 4_545 3.072(3) ?
O18W Cd2 4_545 2.316(3) ?
O19W Rb2 4_545 3.205(3) ?
O20W Rb1 3_644 2.935(3) ?

loop_
_geom_hbond_atom_site_label_D
_geom_hbond_atom_site_label_H
_geom_hbond_atom_site_label_A
_geom_hbond_site_symmetry_A
_geom_hbond_distance_DH
_geom_hbond_distance_HA
_geom_hbond_distance_DA
_geom_hbond_angle_DHA
_geom_hbond_publ_flag
O17W H17B O3 3_555 0.82 1.95 2.755(4) 166 yes
O18W H18A O2 3_555 0.82 1.82 2.627(4) 168 yes
O18W H18B O3 . 0.82 1.79 2.599(4) 169 yes
O19W H19A O4 4_545 0.82 2.02 2.807(4) 162 yes
O19W H19B O17W 1_545 0.82 2.39 3.019(4) 134 yes
O20W H20A O21W 3_654 0.82 2.36 3.123(4) 154 yes
O20W H20B O13 4_544 0.82 2.38 2.966(4) 129 yes
O20W H20B O14 3_654 0.82 2.09 2.855(4) 154 yes
O21W H21A O5 4_544 0.82 2.02 2.773(4) 153 yes
O21W H21A O15 . 0.82 2.50 2.914(4) 112 yes
O21W H21B O12 4_544 0.82 1.93 2.751(4) 174 yes
